data_4036695
loop_
_publ_author_name
'Liang, Zhi-Qin'
'Yi, Liang'
'Chen, Kun-Quan'
'Ye, Song'

_publ_section_title
;
 N-Heterocyclic Carbene-Catalyzed [3 + 4] Annulation of Enals and Alkenyl
 Thiazolones: Enantioselective Synthesis of Thiazole-Fused \e-Lactones.
;
_journal_issue 11
_journal_name_full 'The Journal of organic chemistry'
_journal_page_first 4841
_journal_page_last 4846
_journal_paper_doi 10.1021/acs.joc.6b00313
_journal_volume 81
_journal_year 2016
_chemical_absolute_configuration ad
_chemical_formula_moiety 'C25 H19 N O2 S'
_chemical_formula_sum 'C25 H19 N O2 S'
_chemical_formula_weight 397.47
_space_group_crystal_system monoclinic
_space_group_IT_number 5
_space_group_name_Hall 'C 2y'
_space_group_name_H-M_alt 'C 1 2 1'
_atom_sites_solution_hydrogens geom
_atom_sites_solution_primary direct
_audit_creation_date 2015-09-24
_audit_creation_method
;
Olex2 1.2
(compiled 2015.01.26 svn.r3150 for OlexSys, GUI svn.r4998)
;
_cell_angle_alpha 90
_cell_angle_beta 102.149(3)
_cell_angle_gamma 90
_cell_formula_units_Z 4
_cell_length_a 18.199(5)
_cell_length_b 7.930(2)
_cell_length_c 13.983(4)
_cell_measurement_reflns_used 3287
_cell_measurement_temperature 173.1500
_cell_measurement_theta_max 27.4848
_cell_measurement_theta_min 2.2896
_cell_volume 1972.8(9)
_computing_cell_refinement 'CrystalClear (Rigaku Inc., 2007)'
_computing_data_collection 'CrystalClear (Rigaku Inc., 2007)'
_computing_data_reduction 'CrystalClear (Rigaku Inc., 2007)'
_computing_molecular_graphics 'Olex2 (Dolomanov et al., 2009)'
_computing_publication_material 'Olex2 (Dolomanov et al., 2009)'
_computing_structure_refinement 'XL (Sheldrick, 2008)'
_computing_structure_solution
;
????
;
_diffrn_ambient_temperature 173.1500
_diffrn_detector_area_resol_mean 28.5714
_diffrn_measured_fraction_theta_full 0.990
_diffrn_measured_fraction_theta_max 0.990
_diffrn_measurement_details
;
scan:
	Number of images: 360
	           Slice: -110.0000 - 70.0000
	     Image width: 0.5000
	        Exp time: 8.0000
	   Rotation axis: Omega
	           Omega: 0.0000
	             Chi: 45.0000
	             Phi: 180.0000
	             XTD: 45.1165
	          2theta: -20.0093
scan:
	Number of images: 360
	           Slice: -110.0000 - 70.0000
	     Image width: 0.5000
	        Exp time: 8.0000
	   Rotation axis: Omega
	           Omega: 0.0000
	             Chi: 45.0000
	             Phi: 0.0000
	             XTD: 45.1165
	          2theta: -20.0093
scan:
	Number of images: 344
	           Slice: -110.0000 - 62.0000
	     Image width: 0.5000
	        Exp time: 8.0000
	   Rotation axis: Omega
	           Omega: 0.0000
	             Chi: 45.0000
	             Phi: 90.0000
	             XTD: 45.1165
	          2theta: -20.0093
;
_diffrn_measurement_device
;
Saturn724+ (2x2 bin mode)
;
_diffrn_measurement_device_details
;
AFC10: Fixed Chi 2 circle
;
_diffrn_measurement_device_type 'Saturn724+ CCD'
_diffrn_measurement_method '\w scans at fixed \c = 45\%'
_diffrn_orient_matrix_type d*Trek
_diffrn_orient_matrix_UB_11 0.0084
_diffrn_orient_matrix_UB_12 -0.0511
_diffrn_orient_matrix_UB_13 0.0219
_diffrn_orient_matrix_UB_21 -0.0171
_diffrn_orient_matrix_UB_22 -0.0516
_diffrn_orient_matrix_UB_23 -0.1138
_diffrn_orient_matrix_UB_31 0.0723
_diffrn_orient_matrix_UB_32 -0.0081
_diffrn_orient_matrix_UB_33 -0.0072
_diffrn_radiation_detector CCD
_diffrn_radiation_monochromator 'Graphite Monochromator'
_diffrn_radiation_type MoK\a
_diffrn_radiation_wavelength 0.71073
_diffrn_reflns_av_R_equivalents 0.0252
_diffrn_reflns_av_unetI/netI 0.0252
_diffrn_reflns_Laue_measured_fraction_full 0.990
_diffrn_reflns_Laue_measured_fraction_max 0.990
_diffrn_reflns_limit_h_max 23
_diffrn_reflns_limit_h_min -23
_diffrn_reflns_limit_k_max 10
_diffrn_reflns_limit_k_min -10
_diffrn_reflns_limit_l_max 18
_diffrn_reflns_limit_l_min -17
_diffrn_reflns_number 11200
_diffrn_reflns_point_group_measured_fraction_full 0.965
_diffrn_reflns_point_group_measured_fraction_max 0.956
_diffrn_reflns_theta_full 26.000
_diffrn_reflns_theta_max 27.448
_diffrn_reflns_theta_min 2.455
_diffrn_source 'Sealed Tube'
_diffrn_source_current 30.0000
_diffrn_source_power 1.5000
_diffrn_source_voltage 50.0000
_exptl_absorpt_coefficient_mu 0.186
_exptl_absorpt_correction_T_max 1.0000
_exptl_absorpt_correction_T_min 0.8883
_exptl_absorpt_correction_type multi-scan
_exptl_absorpt_process_details 'CrystalClear (Rigaku Inc., 2007)'
_exptl_crystal_colour Colorless
_exptl_crystal_density_diffrn 1.338
_exptl_crystal_description plate
_exptl_crystal_F_000 832
_exptl_crystal_size_max 0.45
_exptl_crystal_size_mid 0.43
_exptl_crystal_size_min 0.06
_refine_diff_density_max 0.172
_refine_diff_density_min -0.160
_refine_diff_density_rms 0.032
_refine_ls_abs_structure_details
;
 Flack x determined using 1811 quotients [(I+)-(I-)]/[(I+)+(I-)]
 (Parsons and Flack (2004), Acta Cryst. A60, s61).
;
_refine_ls_abs_structure_Flack -0.01(2)
_refine_ls_extinction_method none
_refine_ls_goodness_of_fit_ref 1.072
_refine_ls_hydrogen_treatment constr
_refine_ls_matrix_type full
_refine_ls_number_parameters 262
_refine_ls_number_reflns 4315
_refine_ls_number_restraints 1
_refine_ls_restrained_S_all 1.071
_refine_ls_R_factor_all 0.0293
_refine_ls_R_factor_gt 0.0284
_refine_ls_shift/su_max 0.000
_refine_ls_shift/su_mean 0.000
_refine_ls_structure_factor_coef Fsqd
_refine_ls_weighting_details 'w=1/[\s^2^(Fo^2^)+(0.0335P)^2^+0.5940P] where P=(Fo^2^+2Fc^2^)/3'
_refine_ls_weighting_scheme calc
_refine_ls_wR_factor_gt 0.0686
_refine_ls_wR_factor_ref 0.0692
_reflns_Friedel_coverage 0.802
_reflns_Friedel_fraction_full 0.935
_reflns_Friedel_fraction_max 0.917
_reflns_number_gt 4235
_reflns_number_total 4315
_reflns_threshold_expression 'I > 2\s(I)'
_cod_data_source_file jo6b00313_si_002.cif
_cod_data_source_block sa4358
_cod_original_cell_volume 1972.8(10)
_cod_database_code 4036695
_shelxl_version_number 2013-4
_shelx_space_group_comment
;
The symmetry employed for this shelxl refinement is uniquely defined
by the following loop, which should always be used as a source of
symmetry information in preference to the above space-group names.
They are only intended as comments.
;
_diffrn_number_total 2397
_olex2_refinement_description
;
1. Fixed Uiso
 At 1.2 times of:
  All C(H) groups, All C(H,H) groups
2.a Ternary CH refined with riding coordinates:
 C1(H1), C2(H2)
2.b Secondary CH2 refined with riding coordinates:
 C3(H3A,H3B)
2.c Aromatic/amide H refined with riding coordinates:
 C8(H8), C9(H9), C10(H10), C11(H11), C12(H12), C14(H14), C15(H15), C16(H16),
 C17(H17), C18(H18), C21(H21), C22(H22), C23(H23), C24(H24), C25(H25)
;
_olex2_submission_special_instructions 'No special instructions were received'

loop_
_space_group_symop_operation_xyz
'x, y, z'
'-x, y, -z'
'x+1/2, y+1/2, z'
'-x+1/2, y+1/2, -z'

loop_
_atom_site_label
_atom_site_type_symbol
_atom_site_fract_x
_atom_site_fract_y
_atom_site_fract_z
_atom_site_U_iso_or_equiv
_atom_site_adp_type
_atom_site_occupancy
_atom_site_site_symmetry_order
_atom_site_calc_flag
_atom_site_refinement_flags_posn
S1 S 0.59201(2) 0.69525(6) 0.45731(3) 0.02488(11) Uani 1 1 d .
O1 O 0.63093(8) 0.21573(18) 0.45084(10) 0.0307(3) Uani 1 1 d .
O2 O 0.70999(9) 0.01671(19) 0.51344(11) 0.0341(3) Uani 1 1 d .
N1 N 0.61443(9) 0.4465(2) 0.35019(12) 0.0258(4) Uani 1 1 d .
C1 C 0.59776(10) 0.4753(3) 0.61623(14) 0.0226(4) Uani 1 1 d .
H1 H 0.5441 0.4813 0.6170 0.027 Uiso 1 1 calc R
C2 C 0.62498(10) 0.2958(3) 0.65435(14) 0.0236(4) Uani 1 1 d .
H2 H 0.5859 0.2156 0.6245 0.028 Uiso 1 1 calc R
C3 C 0.69851(10) 0.2430(2) 0.62300(14) 0.0249(4) Uani 1 1 d .
H3A H 0.7279 0.3430 0.6168 0.030 Uiso 1 1 calc R
H3B H 0.7280 0.1723 0.6734 0.030 Uiso 1 1 calc R
C4 C 0.68323(11) 0.1493(2) 0.52800(15) 0.0262(4) Uani 1 1 d .
C5 C 0.61657(11) 0.3876(3) 0.44226(14) 0.0244(4) Uani 1 1 d .
C6 C 0.60408(10) 0.4982(3) 0.51130(14) 0.0229(4) Uani 1 1 d .
C7 C 0.63576(10) 0.6169(2) 0.68186(14) 0.0228(4) Uani 1 1 d .
C8 C 0.70658(11) 0.6784(3) 0.67794(14) 0.0273(4) Uani 1 1 d .
H8 H 0.7318 0.6353 0.6320 0.033 Uiso 1 1 calc R
C9 C 0.74005(13) 0.8040(3) 0.74222(15) 0.0337(5) Uani 1 1 d .
H9 H 0.7877 0.8431 0.7395 0.040 Uiso 1 1 calc R
C10 C 0.70281(15) 0.8709(3) 0.81005(16) 0.0385(5) Uani 1 1 d .
H10 H 0.7253 0.9549 0.8528 0.046 Uiso 1 1 calc R
C11 C 0.63204(14) 0.8122(3) 0.81392(16) 0.0384(5) Uani 1 1 d .
H11 H 0.6065 0.8578 0.8589 0.046 Uiso 1 1 calc R
C12 C 0.59896(11) 0.6855(3) 0.75086(14) 0.0306(4) Uani 1 1 d .
H12 H 0.5516 0.6458 0.7546 0.037 Uiso 1 1 calc R
C13 C 0.63094(11) 0.2883(2) 0.76387(14) 0.0247(4) Uani 1 1 d .
C14 C 0.69769(12) 0.3229(3) 0.83026(15) 0.0304(4) Uani 1 1 d .
H14 H 0.7412 0.3448 0.8074 0.037 Uiso 1 1 calc R
C15 C 0.70012(14) 0.3250(3) 0.92993(16) 0.0384(5) Uani 1 1 d .
H15 H 0.7453 0.3462 0.9736 0.046 Uiso 1 1 calc R
C16 C 0.63551(15) 0.2955(3) 0.96451(17) 0.0423(6) Uani 1 1 d .
H16 H 0.6370 0.2986 1.0314 0.051 Uiso 1 1 calc R
C17 C 0.56899(15) 0.2616(3) 0.89972(17) 0.0419(6) Uani 1 1 d .
H17 H 0.5255 0.2418 0.9230 0.050 Uiso 1 1 calc R
C18 C 0.56640(13) 0.2567(3) 0.79980(16) 0.0333(5) Uani 1 1 d .
H18 H 0.5214 0.2323 0.7566 0.040 Uiso 1 1 calc R
C19 C 0.60256(10) 0.6096(3) 0.34727(14) 0.0241(4) Uani 1 1 d .
C20 C 0.59999(9) 0.7120(3) 0.25925(13) 0.0253(4) Uani 1 1 d .
C21 C 0.59367(12) 0.6321(3) 0.16890(15) 0.0310(4) Uani 1 1 d .
H21 H 0.5908 0.5151 0.1651 0.037 Uiso 1 1 calc R
C22 C 0.59159(13) 0.7262(3) 0.08513(16) 0.0375(5) Uani 1 1 d .
H22 H 0.5875 0.6723 0.0252 0.045 Uiso 1 1 calc R
C23 C 0.59551(13) 0.9007(3) 0.09023(17) 0.0379(5) Uani 1 1 d .
H23 H 0.5938 0.9638 0.0338 0.045 Uiso 1 1 calc R
C24 C 0.60197(13) 0.9803(3) 0.17918(17) 0.0355(5) Uani 1 1 d .
H24 H 0.6048 1.0973 0.1824 0.043 Uiso 1 1 calc R
C25 C 0.60424(11) 0.8877(3) 0.26423(16) 0.0292(4) Uani 1 1 d .
H25 H 0.6086 0.9424 0.3240 0.035 Uiso 1 1 calc R

loop_
_atom_site_aniso_label
_atom_site_aniso_U_11
_atom_site_aniso_U_22
_atom_site_aniso_U_33
_atom_site_aniso_U_23
_atom_site_aniso_U_13
_atom_site_aniso_U_12
S1 0.0294(2) 0.0261(2) 0.0196(2) 0.0016(2) 0.00612(16) 0.0009(2)
O1 0.0429(8) 0.0242(8) 0.0226(7) -0.0014(6) 0.0015(6) 0.0021(6)
O2 0.0446(9) 0.0275(8) 0.0320(8) 0.0000(6) 0.0122(7) 0.0053(6)
N1 0.0245(8) 0.0318(9) 0.0201(8) 0.0005(7) 0.0025(7) 0.0009(6)
C1 0.0201(8) 0.0292(10) 0.0191(9) 0.0006(8) 0.0052(7) 0.0005(7)
C2 0.0240(9) 0.0264(9) 0.0206(9) 0.0009(8) 0.0052(7) -0.0024(7)
C3 0.0241(9) 0.0283(10) 0.0223(9) 0.0018(7) 0.0047(7) 0.0018(7)
C4 0.0286(9) 0.0262(10) 0.0252(10) 0.0020(7) 0.0091(8) -0.0015(7)
C5 0.0258(9) 0.0259(9) 0.0206(9) 0.0004(8) 0.0027(7) 0.0001(7)
C6 0.0212(8) 0.0276(10) 0.0195(9) 0.0016(8) 0.0033(7) -0.0011(7)
C7 0.0260(9) 0.0245(9) 0.0178(9) 0.0033(7) 0.0044(7) 0.0035(7)
C8 0.0319(9) 0.0285(10) 0.0224(9) 0.0007(9) 0.0079(7) -0.0021(8)
C9 0.0402(11) 0.0309(10) 0.0275(11) 0.0043(9) 0.0012(9) -0.0090(9)
C10 0.0632(15) 0.0250(10) 0.0224(11) -0.0018(8) -0.0018(10) -0.0024(10)
C11 0.0572(14) 0.0362(12) 0.0234(10) -0.0021(10) 0.0120(10) 0.0115(11)
C12 0.0328(9) 0.0354(11) 0.0254(9) 0.0015(10) 0.0100(8) 0.0069(10)
C13 0.0309(10) 0.0227(10) 0.0216(9) 0.0027(8) 0.0077(8) -0.0001(8)
C14 0.0340(10) 0.0324(11) 0.0245(10) 0.0004(9) 0.0051(8) -0.0012(8)
C15 0.0464(13) 0.0426(13) 0.0231(11) 0.0003(10) 0.0001(9) -0.0015(10)
C16 0.0632(16) 0.0439(13) 0.0217(10) 0.0031(10) 0.0136(10) -0.0012(12)
C17 0.0503(14) 0.0488(14) 0.0319(12) 0.0059(10) 0.0209(11) -0.0036(10)
C18 0.0350(11) 0.0383(12) 0.0284(11) 0.0053(9) 0.0106(9) -0.0041(9)
C19 0.0214(8) 0.0317(10) 0.0185(9) 0.0001(8) 0.0027(7) 0.0003(7)
C20 0.0188(8) 0.0345(11) 0.0222(9) 0.0031(9) 0.0035(6) -0.0005(8)
C21 0.0334(10) 0.0360(11) 0.0232(10) 0.0013(9) 0.0053(9) -0.0001(9)
C22 0.0437(12) 0.0472(15) 0.0209(10) 0.0031(10) 0.0052(9) -0.0003(10)
C23 0.0413(12) 0.0456(13) 0.0267(11) 0.0143(10) 0.0069(9) 0.0046(10)
C24 0.0379(11) 0.0341(12) 0.0346(12) 0.0078(10) 0.0079(9) 0.0017(9)
C25 0.0296(10) 0.0328(11) 0.0248(10) 0.0018(8) 0.0047(8) 0.0021(8)

loop_
_atom_type_symbol
_atom_type_description
_atom_type_scat_dispersion_real
_atom_type_scat_dispersion_imag
_atom_type_scat_source
C C 0.0033 0.0016 'International Tables Vol C Tables 4.2.6.8 and 6.1.1.4'
H H 0.0000 0.0000 'International Tables Vol C Tables 4.2.6.8 and 6.1.1.4'
N N 0.0061 0.0033 'International Tables Vol C Tables 4.2.6.8 and 6.1.1.4'
O O 0.0106 0.0060 'International Tables Vol C Tables 4.2.6.8 and 6.1.1.4'
S S 0.1246 0.1234 'International Tables Vol C Tables 4.2.6.8 and 6.1.1.4'

loop_
_geom_angle_atom_site_label_1
_geom_angle_atom_site_label_2
_geom_angle_atom_site_label_3
_geom_angle
C19 S1 C6 90.33(10)
C4 O1 C5 121.81(16)
C19 N1 C5 109.84(18)
C2 C1 H1 106.6
C6 C1 H1 106.6
C6 C1 C2 110.98(16)
C6 C1 C7 112.37(16)
C7 C1 H1 106.6
C7 C1 C2 113.27(15)
C1 C2 H2 107.2
C3 C2 C1 112.31(15)
C3 C2 H2 107.2
C13 C2 C1 109.34(16)
C13 C2 H2 107.2
C13 C2 C3 113.14(16)
C2 C3 H3A 109.2
C2 C3 H3B 109.2
H3A C3 H3B 107.9
C4 C3 C2 112.02(16)
C4 C3 H3A 109.2
C4 C3 H3B 109.2
O1 C4 C3 118.15(17)
O2 C4 O1 116.14(19)
O2 C4 C3 125.6(2)
N1 C5 O1 112.68(17)
C6 C5 O1 128.97(18)
C6 C5 N1 118.34(18)
C1 C6 S1 120.35(15)
C5 C6 S1 107.33(14)
C5 C6 C1 132.30(18)
C8 C7 C1 122.87(17)
C8 C7 C12 118.31(19)
C12 C7 C1 118.80(18)
C7 C8 H8 119.7
C7 C8 C9 120.57(19)
C9 C8 H8 119.7
C8 C9 H9 119.8
C10 C9 C8 120.4(2)
C10 C9 H9 119.8
C9 C10 H10 120.2
C11 C10 C9 119.6(2)
C11 C10 H10 120.2
C10 C11 H11 119.9
C10 C11 C12 120.2(2)
C12 C11 H11 119.9
C7 C12 H12 119.5
C11 C12 C7 121.0(2)
C11 C12 H12 119.5
C14 C13 C2 122.24(17)
C14 C13 C18 118.58(19)
C18 C13 C2 119.04(18)
C13 C14 H14 119.6
C15 C14 C13 120.79(19)
C15 C14 H14 119.6
C14 C15 H15 120.0
C16 C15 C14 120.0(2)
C16 C15 H15 120.0
C15 C16 H16 120.1
C17 C16 C15 119.8(2)
C17 C16 H16 120.1
C16 C17 H17 119.8
C16 C17 C18 120.4(2)
C18 C17 H17 119.8
C13 C18 H18 119.8
C17 C18 C13 120.3(2)
C17 C18 H18 119.8
N1 C19 S1 114.11(15)
N1 C19 C20 123.25(19)
C20 C19 S1 122.63(16)
C21 C20 C19 119.3(2)
C21 C20 C25 119.43(19)
C25 C20 C19 121.25(19)
C20 C21 H21 119.9
C22 C21 C20 120.2(2)
C22 C21 H21 119.9
C21 C22 H22 119.9
C21 C22 C23 120.2(2)
C23 C22 H22 119.9
C22 C23 H23 120.1
C24 C23 C22 119.8(2)
C24 C23 H23 120.1
C23 C24 H24 119.6
C23 C24 C25 120.8(2)
C25 C24 H24 119.6
C20 C25 H25 120.2
C24 C25 C20 119.5(2)
C24 C25 H25 120.2

loop_
_geom_bond_atom_site_label_1
_geom_bond_atom_site_label_2
_geom_bond_distance
S1 C6 1.729(2)
S1 C19 1.729(2)
O1 C4 1.384(3)
O1 C5 1.389(2)
O2 C4 1.194(3)
N1 C5 1.362(3)
N1 C19 1.310(3)
C1 H1 0.9800
C1 C2 1.563(3)
C1 C6 1.507(3)
C1 C7 1.521(3)
C2 H2 0.9800
C2 C3 1.551(3)
C2 C13 1.513(3)
C3 H3A 0.9700
C3 H3B 0.9700
C3 C4 1.496(3)
C5 C6 1.358(3)
C7 C8 1.390(3)
C7 C12 1.396(3)
C8 H8 0.9300
C8 C9 1.393(3)
C9 H9 0.9300
C9 C10 1.382(3)
C10 H10 0.9300
C10 C11 1.381(4)
C11 H11 0.9300
C11 C12 1.388(3)
C12 H12 0.9300
C13 C14 1.392(3)
C13 C18 1.394(3)
C14 H14 0.9300
C14 C15 1.385(3)
C15 H15 0.9300
C15 C16 1.382(3)
C16 H16 0.9300
C16 C17 1.377(4)
C17 H17 0.9300
C17 C18 1.389(3)
C18 H18 0.9300
C19 C20 1.467(3)
C20 C21 1.396(3)
C20 C25 1.396(3)
C21 H21 0.9300
C21 C22 1.383(3)
C22 H22 0.9300
C22 C23 1.386(3)
C23 H23 0.9300
C23 C24 1.378(4)
C24 H24 0.9300
C24 C25 1.391(3)
C25 H25 0.9300

loop_
_geom_torsion_atom_site_label_1
_geom_torsion_atom_site_label_2
_geom_torsion_atom_site_label_3
_geom_torsion_atom_site_label_4
_geom_torsion
S1 C19 C20 C21 -167.14(15)
S1 C19 C20 C25 13.3(3)
O1 C5 C6 S1 178.52(16)
O1 C5 C6 C1 -3.3(3)
N1 C5 C6 S1 -2.4(2)
N1 C5 C6 C1 175.80(18)
N1 C19 C20 C21 14.2(3)
N1 C19 C20 C25 -165.36(19)
C1 C2 C3 C4 -91.39(19)
C1 C2 C13 C14 -92.9(2)
C1 C2 C13 C18 82.7(2)
C1 C7 C8 C9 -177.60(19)
C1 C7 C12 C11 178.53(19)
C2 C1 C6 S1 -169.66(13)
C2 C1 C6 C5 12.3(3)
C2 C1 C7 C8 81.7(2)
C2 C1 C7 C12 -96.6(2)
C2 C3 C4 O1 47.5(2)
C2 C3 C4 O2 -129.0(2)
C2 C13 C14 C15 176.0(2)
C2 C13 C18 C17 -175.2(2)
C3 C2 C13 C14 33.1(3)
C3 C2 C13 C18 -151.33(19)
C4 O1 C5 N1 133.75(18)
C4 O1 C5 C6 -47.1(3)
C5 O1 C4 O2 -155.42(18)
C5 O1 C4 C3 27.7(3)
C5 N1 C19 S1 -1.1(2)
C5 N1 C19 C20 177.67(16)
C6 S1 C19 N1 -0.18(16)
C6 S1 C19 C20 -178.93(16)
C6 C1 C2 C3 43.6(2)
C6 C1 C2 C13 170.02(15)
C6 C1 C7 C8 -45.1(2)
C6 C1 C7 C12 136.62(18)
C7 C1 C2 C3 -83.9(2)
C7 C1 C2 C13 42.5(2)
C7 C1 C6 S1 -41.7(2)
C7 C1 C6 C5 140.3(2)
C7 C8 C9 C10 -0.9(3)
C8 C7 C12 C11 0.1(3)
C8 C9 C10 C11 0.1(3)
C9 C10 C11 C12 0.8(3)
C10 C11 C12 C7 -0.9(3)
C12 C7 C8 C9 0.7(3)
C13 C2 C3 C4 144.22(17)
C13 C14 C15 C16 -1.2(4)
C14 C13 C18 C17 0.6(3)
C14 C15 C16 C17 1.0(4)
C15 C16 C17 C18 0.0(4)
C16 C17 C18 C13 -0.8(4)
C18 C13 C14 C15 0.4(3)
C19 S1 C6 C1 -177.09(15)
C19 S1 C6 C5 1.36(14)
C19 N1 C5 O1 -178.45(16)
C19 N1 C5 C6 2.3(2)
C19 C20 C21 C22 -179.63(18)
C19 C20 C25 C24 179.70(18)
C20 C21 C22 C23 -0.2(3)
C21 C20 C25 C24 0.1(3)
C21 C22 C23 C24 0.4(4)
C22 C23 C24 C25 -0.3(4)
C23 C24 C25 C20 0.1(3)
C25 C20 C21 C22 0.0(3)
